data_7210207
loop_
_publ_author_name
'Pillay, Michael N.'
'Omondi, Bernard'
'Staples, Richard J.'
'van Zyl, Werner E.'

_publ_section_title
;
 A hexanuclear gold(i) metallatriangle derived from a chiral
 dithiophosphate: synthesis, structure, luminescence and oxidative
 bromination reactivity
;
_journal_issue 22
_journal_name_full CrystEngComm
_journal_page_first 4417
_journal_paper_doi 10.1039/c3ce40496j
_journal_volume 15
_journal_year 2013
_chemical_formula_moiety 'C22 H28 Au2 Br4 O4 P2 S4'
_chemical_formula_sum 'C22 H28 Au2 Br4 O4 P2 S4'
_chemical_formula_weight 1260.20
_space_group_IT_number 14
_symmetry_cell_setting monoclinic
_symmetry_Int_Tables_number 14
_symmetry_space_group_name_Hall '-P 2ybc'
_symmetry_space_group_name_H-M 'P 1 21/c 1'
_atom_sites_solution_hydrogens geom
_atom_sites_solution_primary direct
_atom_sites_solution_secondary difmap
_audit_creation_method SHELXL-97
_cell_angle_alpha 90.00
_cell_angle_beta 92.7980(10)
_cell_angle_gamma 90.00
_cell_formula_units_Z 4
_cell_length_a 11.2132(8)
_cell_length_b 15.3143(11)
_cell_length_c 19.9458(15)
_cell_measurement_reflns_used 9965
_cell_measurement_temperature 173(2)
_cell_measurement_theta_max 25.30
_cell_measurement_theta_min 2.44
_cell_volume 3421.1(4)
_computing_cell_refinement 'APEX2 (BRUKER, V2008.5-0, 2006)'
_computing_data_collection 'COSMO (BRUKER, V1.58, 2006)'
_computing_data_reduction 'SAINT (BRUKER, V7.34A, 2006)'
_computing_molecular_graphics 'SHELXTL (Sheldrick, Acta Cryst. A64 2008, 112-122)'
_computing_publication_material 'SHELXTL (Sheldrick, Acta Cryst. A64 2008, 112-122)'
_computing_structure_refinement 'SHELXL (Sheldrick, Acta Cryst. A64 2008, 112-122)'
_computing_structure_solution 'SHELXS (Sheldrick, Acta Cryst. A64 2008, 112-122)'
_diffrn_ambient_temperature 173(2)
_diffrn_detector_area_resol_mean 836.6
_diffrn_measured_fraction_theta_full 1.000
_diffrn_measured_fraction_theta_max 0.999
_diffrn_measurement_device_type 'Bruker APEX-II CCD'
_diffrn_measurement_method '\w,and/f 0.5 deg'
_diffrn_radiation_monochromator graphite
_diffrn_radiation_probe x-ray
_diffrn_radiation_type MoK\a
_diffrn_radiation_wavelength 0.71073
_diffrn_reflns_av_R_equivalents 0.0425
_diffrn_reflns_av_sigmaI/netI 0.0367
_diffrn_reflns_limit_h_max 13
_diffrn_reflns_limit_h_min -13
_diffrn_reflns_limit_k_max 18
_diffrn_reflns_limit_k_min -18
_diffrn_reflns_limit_l_max 23
_diffrn_reflns_limit_l_min -24
_diffrn_reflns_number 27477
_diffrn_reflns_theta_full 25.00
_diffrn_reflns_theta_max 25.35
_diffrn_reflns_theta_min 1.68
_diffrn_source 'fine-focus sealed tube'
_exptl_absorpt_coefficient_mu 13.604
_exptl_absorpt_correction_T_max 0.4671
_exptl_absorpt_correction_T_min 0.2833
_exptl_absorpt_correction_type multi-scan
_exptl_absorpt_process_details SADABS
_exptl_crystal_colour red
_exptl_crystal_density_diffrn 2.447
_exptl_crystal_density_method 'not measured'
_exptl_crystal_description chunnk
_exptl_crystal_F_000 2336
_exptl_crystal_size_max 0.12
_exptl_crystal_size_mid 0.12
_exptl_crystal_size_min 0.07
_refine_diff_density_max 1.007
_refine_diff_density_min -0.710
_refine_diff_density_rms 0.136
_refine_ls_extinction_method none
_refine_ls_goodness_of_fit_ref 1.019
_refine_ls_hydrogen_treatment constr
_refine_ls_matrix_type full
_refine_ls_number_parameters 345
_refine_ls_number_reflns 6250
_refine_ls_number_restraints 0
_refine_ls_restrained_S_all 1.019
_refine_ls_R_factor_all 0.0469
_refine_ls_R_factor_gt 0.0299
_refine_ls_shift/su_max 0.002
_refine_ls_shift/su_mean 0.000
_refine_ls_structure_factor_coef Fsqd
_refine_ls_weighting_details 'calc w=1/[\s^2^(Fo^2^)+(0.0298P)^2^+1.7304P] where P=(Fo^2^+2Fc^2^)/3'
_refine_ls_weighting_scheme calc
_refine_ls_wR_factor_gt 0.0617
_refine_ls_wR_factor_ref 0.0673
_reflns_number_gt 4854
_reflns_number_total 6250
_reflns_threshold_expression >2sigma(I)
_cod_data_source_file c3ce40496j.txt
_cod_data_source_block mnp10_0m
_cod_depositor_comments
;
The following automatic conversions were performed:

'_exptl_absorpt_correction_type' value 'Multi-scan' changed to
'multi-scan' according to
/home/saulius/struct/CIF-dictionaries/cif_core.dic dictionary named
'cif_core.dic' version 2.4.2 from 2011-04-26.

Automatic conversion script
Id: cif_fix_values 1891 2012-01-12 08:04:46Z andrius 
;
_cod_original_sg_symbol_H-M 'P 21/c'
_cod_database_code 7210207
_contact_crystallographer_name 'Richard Staples'
_contact_crystallographer_email staples@chemistry.msu.com

loop_
_symmetry_equiv_pos_as_xyz
'x, y, z'
'-x, y+1/2, -z+1/2'
'-x, -y, -z'
'x, -y-1/2, z-1/2'

loop_
_atom_site_label
_atom_site_type_symbol
_atom_site_fract_x
_atom_site_fract_y
_atom_site_fract_z
_atom_site_U_iso_or_equiv
_atom_site_adp_type
_atom_site_occupancy
_atom_site_symmetry_multiplicity
_atom_site_calc_flag
_atom_site_refinement_flags
Au1 Au 0.10452(2) 0.496955(15) 0.927245(12) 0.03214(8) Uani 1 1 d .
Au2 Au 0.36419(2) -0.018488(16) 0.926943(13) 0.03627(8) Uani 1 1 d .
Br1 Br 0.09255(6) 0.65007(4) 0.95835(4) 0.04781(19) Uani 1 1 d .
Br2 Br -0.08374(6) 0.49755(5) 0.86163(4) 0.04598(18) Uani 1 1 d .
Br3 Br 0.55388(6) -0.00697(6) 0.87428(4) 0.0609(2) Uani 1 1 d .
Br4 Br 0.40421(8) -0.16597(5) 0.96590(4) 0.0698(3) Uani 1 1 d .
S1 S 0.13993(13) 0.35253(10) 0.89684(8) 0.0334(4) Uani 1 1 d .
S2 S 0.28463(14) 0.48280(10) 0.98932(8) 0.0341(4) Uani 1 1 d .
S3 S 0.30665(14) 0.12015(10) 0.88975(8) 0.0349(4) Uani 1 1 d .
S4 S 0.17760(15) -0.01897(10) 0.97282(8) 0.0381(4) Uani 1 1 d .
P1 P 0.29932(13) 0.36144(10) 0.94924(8) 0.0265(3) Uani 1 1 d .
P2 P 0.15060(13) 0.10338(10) 0.93558(8) 0.0264(3) Uani 1 1 d .
O1 O 0.3210(3) 0.2900(2) 1.00479(18) 0.0267(9) Uani 1 1 d .
O2 O 0.1277(3) 0.1713(2) 0.99250(18) 0.0280(9) Uani 1 1 d .
O3 O 0.7285(3) 0.3375(3) 0.7913(2) 0.0396(11) Uani 1 1 d .
O4 O -0.2938(4) 0.1240(3) 0.7664(2) 0.0426(11) Uani 1 1 d .
C1 C 0.2391(5) 0.2750(4) 1.0592(3) 0.0317(14) Uani 1 1 d .
H1 H 0.1672 0.3133 1.0530 0.038 Uiso 1 1 calc R
C2 C 0.2033(5) 0.1808(4) 1.0541(3) 0.0272(13) Uani 1 1 d .
H2 H 0.2758 0.1432 1.0518 0.033 Uiso 1 1 calc R
C3 C 0.1298(5) 0.1525(4) 1.1126(3) 0.0357(15) Uani 1 1 d .
H3A H 0.1140 0.0890 1.1094 0.043 Uiso 1 1 calc R
H3B H 0.0521 0.1832 1.1100 0.043 Uiso 1 1 calc R
C4 C 0.1955(5) 0.1729(4) 1.1801(3) 0.0395(16) Uani 1 1 d .
H4A H 0.1435 0.1581 1.2172 0.047 Uiso 1 1 calc R
H4B H 0.2685 0.1367 1.1852 0.047 Uiso 1 1 calc R
C5 C 0.2287(6) 0.2679(5) 1.1840(3) 0.0440(18) Uani 1 1 d .
H5A H 0.2743 0.2793 1.2269 0.053 Uiso 1 1 calc R
H5B H 0.1551 0.3037 1.1833 0.053 Uiso 1 1 calc R
C6 C 0.3038(5) 0.2945(4) 1.1254(3) 0.0351(15) Uani 1 1 d .
H6A H 0.3216 0.3577 1.1283 0.042 Uiso 1 1 calc R
H6B H 0.3805 0.2624 1.1283 0.042 Uiso 1 1 calc R
C7 C 0.4243(5) 0.3493(4) 0.8996(3) 0.0254(13) Uani 1 1 d .
C8 C 0.4127(5) 0.3477(4) 0.8303(3) 0.0346(15) Uani 1 1 d .
H8 H 0.3354 0.3493 0.8086 0.041 Uiso 1 1 calc R
C9 C 0.5124(5) 0.3437(4) 0.7919(3) 0.0333(15) Uani 1 1 d .
H9 H 0.5035 0.3418 0.7443 0.040 Uiso 1 1 calc R
C10 C 0.6255(5) 0.3424(4) 0.8236(3) 0.0306(14) Uani 1 1 d .
C11 C 0.6379(5) 0.3448(4) 0.8932(3) 0.0314(14) Uani 1 1 d .
H11 H 0.7153 0.3441 0.9147 0.038 Uiso 1 1 calc R
C12 C 0.5390(5) 0.3483(4) 0.9311(3) 0.0323(14) Uani 1 1 d .
H12 H 0.5483 0.3500 0.9787 0.039 Uiso 1 1 calc R
C13 C 0.7231(6) 0.3369(5) 0.7192(3) 0.0444(18) Uani 1 1 d .
H13A H 0.6865 0.3916 0.7016 0.053 Uiso 1 1 calc R
H13B H 0.6744 0.2870 0.7021 0.053 Uiso 1 1 calc R
C14 C 0.8486(6) 0.3288(5) 0.6978(3) 0.052(2) Uani 1 1 d .
H14A H 0.8982 0.3740 0.7201 0.078 Uiso 1 1 calc R
H14B H 0.8499 0.3362 0.6491 0.078 Uiso 1 1 calc R
H14C H 0.8800 0.2710 0.7103 0.078 Uiso 1 1 calc R
C15 C 0.0208(5) 0.1155(4) 0.8829(3) 0.0258(13) Uani 1 1 d .
C16 C -0.0830(5) 0.1534(4) 0.9061(3) 0.0300(14) Uani 1 1 d .
H16 H -0.0818 0.1791 0.9495 0.036 Uiso 1 1 calc R
C17 C -0.1868(5) 0.1536(4) 0.8663(3) 0.0345(15) Uani 1 1 d .
H17 H -0.2575 0.1781 0.8827 0.041 Uiso 1 1 calc R
C18 C -0.1882(5) 0.1182(4) 0.8024(3) 0.0336(15) Uani 1 1 d .
C19 C -0.0855(5) 0.0818(4) 0.7784(3) 0.0376(16) Uani 1 1 d .
H19 H -0.0863 0.0575 0.7345 0.045 Uiso 1 1 calc R
C20 C 0.0180(5) 0.0812(4) 0.8187(3) 0.0365(15) Uani 1 1 d .
H20 H 0.0887 0.0568 0.8021 0.044 Uiso 1 1 calc R
C21 C -0.3040(6) 0.0812(5) 0.7033(3) 0.0515(19) Uani 1 1 d .
H21A H -0.2821 0.0188 0.7084 0.062 Uiso 1 1 calc R
H21B H -0.2500 0.1085 0.6716 0.062 Uiso 1 1 calc R
C22 C -0.4324(6) 0.0898(5) 0.6774(4) 0.069(3) Uani 1 1 d .
H22A H -0.4855 0.0709 0.7122 0.104 Uiso 1 1 calc R
H22B H -0.4458 0.0531 0.6374 0.104 Uiso 1 1 calc R
H22C H -0.4492 0.1509 0.6657 0.104 Uiso 1 1 calc R

loop_
_atom_site_aniso_label
_atom_site_aniso_U_11
_atom_site_aniso_U_22
_atom_site_aniso_U_33
_atom_site_aniso_U_23
_atom_site_aniso_U_13
_atom_site_aniso_U_12
Au1 0.02826(13) 0.03515(15) 0.03356(14) 0.00404(10) 0.00704(10) 0.00505(10)
Au2 0.03490(15) 0.03807(16) 0.03494(15) -0.00596(11) -0.00745(11) 0.01075(11)
Br1 0.0517(4) 0.0375(4) 0.0546(5) -0.0021(3) 0.0059(3) 0.0139(3)
Br2 0.0302(4) 0.0626(5) 0.0452(4) 0.0125(3) 0.0026(3) 0.0051(3)
Br3 0.0361(4) 0.0808(6) 0.0658(5) -0.0211(4) 0.0039(4) 0.0125(4)
Br4 0.0951(7) 0.0490(5) 0.0640(6) 0.0052(4) -0.0083(5) 0.0374(5)
S1 0.0278(8) 0.0333(9) 0.0386(10) -0.0001(7) -0.0018(7) -0.0002(7)
S2 0.0324(8) 0.0322(9) 0.0376(9) -0.0074(7) 0.0019(7) 0.0029(7)
S3 0.0315(9) 0.0341(9) 0.0397(10) 0.0007(7) 0.0084(7) -0.0008(7)
S4 0.0417(10) 0.0305(9) 0.0419(10) 0.0099(7) -0.0005(8) 0.0009(7)
P1 0.0228(8) 0.0286(9) 0.0282(9) -0.0004(7) 0.0034(7) 0.0003(7)
P2 0.0255(8) 0.0264(8) 0.0269(9) 0.0029(6) -0.0007(7) 0.0007(7)
O1 0.020(2) 0.033(2) 0.027(2) 0.0020(18) 0.0043(17) -0.0007(17)
O2 0.027(2) 0.034(2) 0.022(2) -0.0004(17) -0.0009(17) 0.0019(18)
O3 0.033(2) 0.053(3) 0.035(3) -0.001(2) 0.015(2) 0.002(2)
O4 0.034(3) 0.057(3) 0.035(3) -0.006(2) -0.010(2) 0.014(2)
C1 0.026(3) 0.038(4) 0.031(3) 0.006(3) 0.006(3) 0.005(3)
C2 0.019(3) 0.040(4) 0.022(3) 0.000(3) -0.002(2) 0.001(3)
C3 0.031(4) 0.048(4) 0.028(4) 0.005(3) 0.001(3) 0.000(3)
C4 0.032(4) 0.057(5) 0.029(4) 0.009(3) 0.004(3) 0.006(3)
C5 0.049(4) 0.062(5) 0.021(4) -0.007(3) -0.005(3) 0.011(4)
C6 0.033(4) 0.042(4) 0.031(4) -0.007(3) -0.005(3) -0.002(3)
C7 0.027(3) 0.024(3) 0.025(3) -0.001(2) -0.001(3) 0.001(2)
C8 0.030(4) 0.044(4) 0.029(4) 0.003(3) -0.004(3) 0.004(3)
C9 0.034(4) 0.044(4) 0.022(3) 0.001(3) 0.002(3) 0.005(3)
C10 0.031(3) 0.032(4) 0.030(4) 0.001(3) 0.010(3) 0.001(3)
C11 0.027(3) 0.037(4) 0.030(4) -0.003(3) 0.000(3) 0.002(3)
C12 0.033(4) 0.037(4) 0.027(3) -0.004(3) 0.000(3) 0.000(3)
C13 0.044(4) 0.054(5) 0.036(4) 0.010(3) 0.013(3) 0.011(3)
C14 0.054(5) 0.054(5) 0.050(5) 0.006(4) 0.029(4) 0.012(4)
C15 0.025(3) 0.031(3) 0.021(3) 0.003(2) -0.002(2) -0.001(3)
C16 0.033(3) 0.039(4) 0.018(3) -0.003(3) 0.002(3) 0.000(3)
C17 0.029(3) 0.040(4) 0.035(4) -0.002(3) 0.003(3) 0.005(3)
C18 0.039(4) 0.028(3) 0.034(4) 0.001(3) -0.006(3) 0.007(3)
C19 0.036(4) 0.048(4) 0.029(4) -0.010(3) 0.001(3) 0.008(3)
C20 0.024(3) 0.046(4) 0.039(4) -0.009(3) -0.005(3) 0.009(3)
C21 0.048(4) 0.063(5) 0.041(4) -0.014(4) -0.018(3) 0.013(4)
C22 0.063(5) 0.071(6) 0.071(6) -0.019(5) -0.032(4) 0.021(4)

loop_
_atom_type_symbol
_atom_type_description
_atom_type_scat_dispersion_real
_atom_type_scat_dispersion_imag
_atom_type_scat_source
C C 0.0033 0.0016 'International Tables Vol C Tables 4.2.6.8 and 6.1.1.4'
H H 0.0000 0.0000 'International Tables Vol C Tables 4.2.6.8 and 6.1.1.4'
O O 0.0106 0.0060 'International Tables Vol C Tables 4.2.6.8 and 6.1.1.4'
P P 0.1023 0.0942 'International Tables Vol C Tables 4.2.6.8 and 6.1.1.4'
S S 0.1246 0.1234 'International Tables Vol C Tables 4.2.6.8 and 6.1.1.4'
Br Br -0.2901 2.4595 'International Tables Vol C Tables 4.2.6.8 and 6.1.1.4'
Au Au -2.0133 8.8022 'International Tables Vol C Tables 4.2.6.8 and 6.1.1.4'

loop_
_geom_angle_atom_site_label_1
_geom_angle_atom_site_label_2
_geom_angle_atom_site_label_3
_geom_angle
S2 Au1 S1 84.01(5)
S2 Au1 Br2 174.86(4)
S1 Au1 Br2 91.03(4)
S2 Au1 Br1 90.65(4)
S1 Au1 Br1 173.32(4)
Br2 Au1 Br1 94.39(3)
S2 Au1 P1 42.11(5)
S1 Au1 P1 42.04(5)
Br2 Au1 P1 133.01(4)
Br1 Au1 P1 132.24(4)
S4 Au2 S3 83.55(5)
S4 Au2 Br4 91.54(5)
S3 Au2 Br4 174.60(5)
S4 Au2 Br3 175.26(4)
S3 Au2 Br3 91.77(4)
Br4 Au2 Br3 93.10(3)
P1 S1 Au1 87.66(7)
P1 S2 Au1 87.75(7)
P2 S3 Au2 88.44(7)
P2 S4 Au2 88.51(7)
O1 P1 C7 102.9(2)
O1 P1 S1 114.79(16)
C7 P1 S1 114.1(2)
O1 P1 S2 111.90(16)
C7 P1 S2 113.5(2)
S1 P1 S2 100.23(9)
O1 P1 Au1 131.80(15)
C7 P1 Au1 125.29(19)
S1 P1 Au1 50.29(5)
S2 P1 Au1 50.13(6)
O2 P2 C15 101.6(2)
O2 P2 S3 114.66(16)
C15 P2 S3 115.1(2)
O2 P2 S4 111.89(16)
C15 P2 S4 114.8(2)
S3 P2 S4 99.49(9)
C1 O1 P1 123.2(3)
C2 O2 P2 124.3(3)
C10 O3 C13 118.8(5)
C18 O4 C21 118.0(5)
O1 C1 C2 105.9(4)
O1 C1 C6 108.9(5)
C2 C1 C6 111.5(5)
O1 C1 H1 110.1
C2 C1 H1 110.1
C6 C1 H1 110.1
O2 C2 C1 107.2(4)
O2 C2 C3 107.5(4)
C1 C2 C3 112.0(5)
O2 C2 H2 110.0
C1 C2 H2 110.0
C3 C2 H2 110.0
C2 C3 C4 111.1(5)
C2 C3 H3A 109.4
C4 C3 H3A 109.4
C2 C3 H3B 109.4
C4 C3 H3B 109.4
H3A C3 H3B 108.0
C5 C4 C3 110.4(5)
C5 C4 H4A 109.6
C3 C4 H4A 109.6
C5 C4 H4B 109.6
C3 C4 H4B 109.6
H4A C4 H4B 108.1
C4 C5 C6 111.3(5)
C4 C5 H5A 109.4
C6 C5 H5A 109.4
C4 C5 H5B 109.4
C6 C5 H5B 109.4
H5A C5 H5B 108.0
C1 C6 C5 111.0(5)
C1 C6 H6A 109.4
C5 C6 H6A 109.4
C1 C6 H6B 109.4
C5 C6 H6B 109.4
H6A C6 H6B 108.0
C8 C7 C12 119.1(5)
C8 C7 P1 121.6(4)
C12 C7 P1 119.1(4)
C7 C8 C9 120.9(6)
C7 C8 H8 119.5
C9 C8 H8 119.5
C8 C9 C10 119.5(5)
C8 C9 H9 120.3
C10 C9 H9 120.3
O3 C10 C9 124.5(5)
O3 C10 C11 115.5(5)
C9 C10 C11 119.9(5)
C12 C11 C10 120.5(6)
C12 C11 H11 119.8
C10 C11 H11 119.8
C11 C12 C7 120.0(6)
C11 C12 H12 120.0
C7 C12 H12 120.0
O3 C13 C14 107.0(5)
O3 C13 H13A 110.3
C14 C13 H13A 110.3
O3 C13 H13B 110.3
C14 C13 H13B 110.3
H13A C13 H13B 108.6
C13 C14 H14A 109.5
C13 C14 H14B 109.5
H14A C14 H14B 109.5
C13 C14 H14C 109.5
H14A C14 H14C 109.5
H14B C14 H14C 109.5
C20 C15 C16 118.8(5)
C20 C15 P2 119.5(4)
C16 C15 P2 121.6(4)
C17 C16 C15 120.3(5)
C17 C16 H16 119.8
C15 C16 H16 119.8
C16 C17 C18 120.0(6)
C16 C17 H17 120.0
C18 C17 H17 120.0
O4 C18 C17 115.6(5)
O4 C18 C19 124.2(6)
C17 C18 C19 120.2(6)
C20 C19 C18 119.4(6)
C20 C19 H19 120.3
C18 C19 H19 120.3
C19 C20 C15 121.1(6)
C19 C20 H20 119.4
C15 C20 H20 119.4
O4 C21 C22 107.3(6)
O4 C21 H21A 110.3
C22 C21 H21A 110.3
O4 C21 H21B 110.3
C22 C21 H21B 110.3
H21A C21 H21B 108.5
C21 C22 H22A 109.5
C21 C22 H22B 109.5
H22A C22 H22B 109.5
C21 C22 H22C 109.5
H22A C22 H22C 109.5
H22B C22 H22C 109.5

loop_
_geom_bond_atom_site_label_1
_geom_bond_atom_site_label_2
_geom_bond_distance
Au1 S2 2.3270(16)
Au1 S1 2.3325(16)
Au1 Br2 2.4288(7)
Au1 Br1 2.4309(7)
Au1 P1 3.0294(15)
Au2 S4 2.3241(17)
Au2 S3 2.3296(16)
Au2 Br4 2.4232(8)
Au2 Br3 2.4243(8)
S1 P1 2.031(2)
S2 P1 2.033(2)
S3 P2 2.030(2)
S4 P2 2.033(2)
P1 O1 1.568(4)
P1 C7 1.764(6)
P2 O2 1.570(4)
P2 C15 1.763(6)
O1 C1 1.475(6)
O2 C2 1.466(6)
O3 C10 1.352(6)
O3 C13 1.436(7)
O4 C18 1.358(7)
O4 C21 1.419(7)
C1 C2 1.499(8)
C1 C6 1.505(8)
C1 H1 1.0000
C2 C3 1.524(7)
C2 H2 1.0000
C3 C4 1.535(8)
C3 H3A 0.9900
C3 H3B 0.9900
C4 C5 1.504(9)
C4 H4A 0.9900
C4 H4B 0.9900
C5 C6 1.528(8)
C5 H5A 0.9900
C5 H5B 0.9900
C6 H6A 0.9900
C6 H6B 0.9900
C7 C8 1.384(8)
C7 C12 1.404(8)
C8 C9 1.386(8)
C8 H8 0.9500
C9 C10 1.389(8)
C9 H9 0.9500
C10 C11 1.390(8)
C11 C12 1.373(8)
C11 H11 0.9500
C12 H12 0.9500
C13 C14 1.496(8)
C13 H13A 0.9900
C13 H13B 0.9900
C14 H14A 0.9800
C14 H14B 0.9800
C14 H14C 0.9800
C15 C20 1.384(8)
C15 C16 1.398(7)
C16 C17 1.376(8)
C16 H16 0.9500
C17 C18 1.385(8)
C17 H17 0.9500
C18 C19 1.385(8)
C19 C20 1.379(8)
C19 H19 0.9500
C20 H20 0.9500
C21 C22 1.512(9)
C21 H21A 0.9900
C21 H21B 0.9900
C22 H22A 0.9800
C22 H22B 0.9800
C22 H22C 0.9800

loop_
_geom_torsion_atom_site_label_1
_geom_torsion_atom_site_label_2
_geom_torsion_atom_site_label_3
_geom_torsion_atom_site_label_4
_geom_torsion
S2 Au1 S1 P1 -4.11(7)
Br2 Au1 S1 P1 177.25(6)
Br1 Au1 S1 P1 33.0(4)
S1 Au1 S2 P1 4.10(7)
Br2 Au1 S2 P1 19.4(5)
Br1 Au1 S2 P1 -171.88(6)
S4 Au2 S3 P2 0.65(7)
Br4 Au2 S3 P2 25.4(5)
Br3 Au2 S3 P2 179.90(6)
S3 Au2 S4 P2 -0.65(7)
Br4 Au2 S4 P2 -178.39(7)
Br3 Au2 S4 P2 -9.8(6)
Au1 S1 P1 O1 124.80(17)
Au1 S1 P1 C7 -116.8(2)
Au1 S1 P1 S2 4.75(8)
Au1 S2 P1 O1 -126.88(16)
Au1 S2 P1 C7 117.3(2)
Au1 S2 P1 S1 -4.76(8)
S2 Au1 P1 O1 84.6(2)
S1 Au1 P1 O1 -89.3(2)
Br2 Au1 P1 O1 -93.1(2)
Br1 Au1 P1 O1 95.6(2)
S2 Au1 P1 C7 -92.6(2)
S1 Au1 P1 C7 93.5(2)
Br2 Au1 P1 C7 89.8(2)
Br1 Au1 P1 C7 -81.6(2)
S2 Au1 P1 S1 173.90(10)
Br2 Au1 P1 S1 -3.77(8)
Br1 Au1 P1 S1 -175.10(6)
S1 Au1 P1 S2 -173.90(10)
Br2 Au1 P1 S2 -177.67(6)
Br1 Au1 P1 S2 11.00(8)
Au2 S3 P2 O2 118.77(17)
Au2 S3 P2 C15 -123.9(2)
Au2 S3 P2 S4 -0.75(8)
Au2 S4 P2 O2 -120.78(16)
Au2 S4 P2 C15 124.1(2)
Au2 S4 P2 S3 0.76(8)
C7 P1 O1 C1 179.6(4)
S1 P1 O1 C1 -55.9(4)
S2 P1 O1 C1 57.5(4)
Au1 P1 O1 C1 2.0(5)
C15 P2 O2 C2 172.8(4)
S3 P2 O2 C2 -62.5(4)
S4 P2 O2 C2 49.8(4)
P1 O1 C1 C2 123.3(4)
P1 O1 C1 C6 -116.7(5)
P2 O2 C2 C1 126.3(4)
P2 O2 C2 C3 -113.1(5)
O1 C1 C2 O2 -69.2(5)
C6 C1 C2 O2 172.5(4)
O1 C1 C2 C3 173.1(4)
C6 C1 C2 C3 54.8(6)
O2 C2 C3 C4 -171.7(5)
C1 C2 C3 C4 -54.2(7)
C2 C3 C4 C5 54.8(7)
C3 C4 C5 C6 -56.3(7)
O1 C1 C6 C5 -172.1(5)
C2 C1 C6 C5 -55.6(7)
C4 C5 C6 C1 57.0(7)
O1 P1 C7 C8 134.4(5)
S1 P1 C7 C8 9.4(6)
S2 P1 C7 C8 -104.5(5)
Au1 P1 C7 C8 -47.8(6)
O1 P1 C7 C12 -50.7(5)
S1 P1 C7 C12 -175.7(4)
S2 P1 C7 C12 70.4(5)
Au1 P1 C7 C12 127.1(4)
C12 C7 C8 C9 1.0(9)
P1 C7 C8 C9 175.9(5)
C7 C8 C9 C10 -0.8(9)
C13 O3 C10 C9 2.6(9)
C13 O3 C10 C11 -178.5(5)
C8 C9 C10 O3 179.1(6)
C8 C9 C10 C11 0.2(9)
O3 C10 C11 C12 -178.9(5)
C9 C10 C11 C12 0.1(9)
C10 C11 C12 C7 0.1(9)
C8 C7 C12 C11 -0.6(9)
P1 C7 C12 C11 -175.6(5)
C10 O3 C13 C14 -178.6(5)
O2 P2 C15 C20 165.3(5)
S3 P2 C15 C20 40.9(5)
S4 P2 C15 C20 -73.7(5)
O2 P2 C15 C16 -19.4(5)
S3 P2 C15 C16 -143.9(4)
S4 P2 C15 C16 101.5(5)
C20 C15 C16 C17 2.2(9)
P2 C15 C16 C17 -173.0(5)
C15 C16 C17 C18 -1.6(9)
C21 O4 C18 C17 -173.8(6)
C21 O4 C18 C19 7.7(9)
C16 C17 C18 O4 -178.1(5)
C16 C17 C18 C19 0.5(9)
O4 C18 C19 C20 178.4(6)
C17 C18 C19 C20 0.0(10)
C18 C19 C20 C15 0.6(10)
C16 C15 C20 C19 -1.8(9)
P2 C15 C20 C19 173.6(5)
C18 O4 C21 C22 174.3(6)
